data_1574757
loop_
_publ_author_name
'Faltejsek, Jan'
'Urbanovsk&#xfd;, Peter'
'Kub&#xed;&#x10d;ek, Vojt&#x11b;ch'
'Havl&#xed;&#x10d;kov&#xe1;, Jana'
'C&#xed;sa&#x159;ov&#xe1;, Ivana'
'Kotek, Jan'
'Hermann, Petr'

_publ_section_title
;
 Extraordinary kinetic inertness of lanthanide(iii) complexes of
 pyridine-rigidified 18-membered hexaazamacrocycles with four acetate
 pendant arms.
;
_journal_issue 27
_journal_name_full 'Chemical science'
_journal_page_first 12558
_journal_page_last 12567
_journal_paper_doi 10.1039/d5sc01893e
_journal_volume 16
_journal_year 2025
_chemical_formula_moiety 'C26 H54 N6 O18 Pr2, 6(Cl), 9(H2 O)'
_chemical_formula_sum 'C26 H72 Cl6 N6 O27 Pr2'
_chemical_formula_weight 1395.41
_space_group_crystal_system triclinic
_space_group_IT_number 2
_space_group_name_Hall '-P 1'
_space_group_name_H-M_alt 'P -1'
_atom_sites_solution_hydrogens mixed
_atom_sites_solution_primary direct
_atom_sites_solution_secondary difmap
_audit_creation_method SHELXL-2017/1
_audit_update_record
;
2025-02-10 deposited with the CCDC.	2025-05-30 downloaded from the CCDC.
;
_cell_angle_alpha 94.789(2)
_cell_angle_beta 109.861(2)
_cell_angle_gamma 99.596(2)
_cell_formula_units_Z 1
_cell_length_a 9.9445(6)
_cell_length_b 11.2448(5)
_cell_length_c 13.1854(8)
_cell_measurement_reflns_used 5855
_cell_measurement_temperature 120(2)
_cell_measurement_theta_max 23.4777
_cell_measurement_theta_min 2.2262
_cell_volume 1351.64(13)
_computing_cell_refinement 'SAINT V8.40B (Bruker AXS LLC, 2019)'
_computing_data_collection 'Bruker Instrument Service vV6.2.16'
_computing_data_reduction 'SAINT V8.40B (Bruker AXS LLC, 2019)'
_computing_structure_refinement 'SHELXL-2017/1 (Sheldrick, 2017)'
_computing_structure_solution 'XT, VERSION 2018/2'
_diffrn_ambient_temperature 120(2)
_diffrn_detector_area_resol_mean 7.3910
_diffrn_measured_fraction_theta_full 0.999
_diffrn_measured_fraction_theta_max 0.995
_diffrn_measurement_device 'Bruker D8 VENTURE'
_diffrn_measurement_method '\f and \w scans'
_diffrn_radiation_type MoK\a
_diffrn_radiation_wavelength 0.71073
_diffrn_reflns_av_R_equivalents 0.0836
_diffrn_reflns_av_unetI/netI 0.0566
_diffrn_reflns_Laue_measured_fraction_full 0.999
_diffrn_reflns_Laue_measured_fraction_max 0.995
_diffrn_reflns_limit_h_max 12
_diffrn_reflns_limit_h_min -12
_diffrn_reflns_limit_k_max 14
_diffrn_reflns_limit_k_min -14
_diffrn_reflns_limit_l_max 17
_diffrn_reflns_limit_l_min -17
_diffrn_reflns_number 40979
_diffrn_reflns_point_group_measured_fraction_full 0.999
_diffrn_reflns_point_group_measured_fraction_max 0.995
_diffrn_reflns_theta_full 25.242
_diffrn_reflns_theta_max 27.515
_diffrn_reflns_theta_min 2.226
_diffrn_source 'microfocus sealed tube'
_exptl_absorpt_coefficient_mu 2.161
_exptl_absorpt_correction_T_max 0.95
_exptl_absorpt_correction_T_min 0.87
_exptl_absorpt_correction_type multi-scan
_exptl_absorpt_process_details
;
Krause, L., Herbst-Irmer, R., Sheldrick, G. M., Stalke, D. (2015).
"Comparison of silver and molybdenum microfocus X-ray sources for
single-crystal structure determination"
J. Appl. Cryst. 48, 3-10.
doi:10.1107/S1600576714022985
;
_exptl_crystal_colour colourless
_exptl_crystal_density_diffrn 1.714
_exptl_crystal_description plate
_exptl_crystal_F_000 706
_exptl_crystal_size_max 0.059
_exptl_crystal_size_mid 0.032
_exptl_crystal_size_min 0.026
_refine_diff_density_max 0.988
_refine_diff_density_min -1.629
_refine_diff_density_rms 0.150
_refine_ls_extinction_method none
_refine_ls_goodness_of_fit_ref 1.039
_refine_ls_hydrogen_treatment constr
_refine_ls_matrix_type full
_refine_ls_number_parameters 335
_refine_ls_number_reflns 6196
_refine_ls_number_restraints 7
_refine_ls_restrained_S_all 1.039
_refine_ls_R_factor_all 0.0659
_refine_ls_R_factor_gt 0.0480
_refine_ls_shift/su_max 0.001
_refine_ls_shift/su_mean 0.000
_refine_ls_structure_factor_coef Fsqd
_refine_ls_weighting_details 'w=1/[\s^2^(Fo^2^)+(0.0743P)^2^+1.4087P] where P=(Fo^2^+2Fc^2^)/3'
_refine_ls_weighting_scheme calc
_refine_ls_wR_factor_gt 0.1193
_refine_ls_wR_factor_ref 0.1300
_reflns_Friedel_coverage 0.000
_reflns_number_gt 4985
_reflns_number_total 6196
_reflns_threshold_expression 'I > 2\s(I)'
_cod_data_source_file d5sc01893e2.cif
_cod_data_source_block haf12pr_stop_maly
_cod_depositor_comments
;
The following automatic conversions were performed:

data item '_exptl_absorpt_correction_type' value 'Multi-Scan' was
changed to 'multi-scan' in accordance with the
/home/data/users/saulius/crontab/automatic-downloads/rss-feeds/RSC/lib/dictionaries/cif_core.dic
dictionary named 'cif_core.dic' version 2.4.2 last updated on
2011-04-26.

Automatic conversion script
Id: cif_fix_values 8170 2020-07-09 18:12:32Z antanas 

 Adding full bibliography for 1574757--1574764.cif.
;
_cod_database_code 1574757
_shelx_shelxl_version_number 2017/1
_shelx_space_group_comment
;
The symmetry employed for this shelxl refinement is uniquely defined
by the following loop, which should always be used as a source of
symmetry information in preference to the above space-group names.
They are only intended as comments.
;
_shelx_estimated_absorpt_t_min 0.883
_shelx_estimated_absorpt_t_max 0.946

loop_
_space_group_symop_operation_xyz
'x, y, z'
'-x, -y, -z'

loop_
_atom_site_label
_atom_site_type_symbol
_atom_site_fract_x
_atom_site_fract_y
_atom_site_fract_z
_atom_site_U_iso_or_equiv
_atom_site_adp_type
_atom_site_occupancy
_atom_site_site_symmetry_order
_atom_site_calc_flag
_atom_site_refinement_flags_posn
_atom_site_refinement_flags_adp
_atom_site_refinement_flags_occupancy
_atom_site_disorder_assembly
_atom_site_disorder_group
Pr1 Pr -0.07680(3) 0.62484(3) 0.32463(2) 0.02732(11) Uani 1 1 d . . . . .
N1 N 0.2116(5) 0.9848(4) 0.9537(3) 0.0269(9) Uani 1 1 d . . . . .
C2 C 0.1452(6) 0.8676(5) 0.9392(5) 0.0309(11) Uani 1 1 d . . . . .
C3 C 0.1175(6) 0.7921(5) 0.8318(5) 0.0372(13) Uani 1 1 d . . . . .
H31 H 0.024795 0.803411 0.777792 0.045 Uiso 1 1 calc R U . . .
H32 H 0.105762 0.704895 0.840640 0.045 Uiso 1 1 calc R U . . .
N4 N 0.2385(4) 0.8250(4) 0.7887(3) 0.0267(9) Uani 1 1 d . . . . .
H41 H 0.285837 0.908597 0.817813 0.032 Uiso 1 1 d R U . . .
C5 C 0.3672(6) 0.7653(5) 0.8372(4) 0.0329(12) Uani 1 1 d . . . . .
H51 H 0.332127 0.680174 0.845285 0.039 Uiso 1 1 calc R U . . .
H52 H 0.424348 0.763859 0.788638 0.039 Uiso 1 1 calc R U . . .
C6 C 0.4621(6) 0.8385(5) 0.9477(4) 0.0276(10) Uani 1 1 d . . . . .
H61 H 0.489344 0.924742 0.938781 0.033 Uiso 1 1 calc R U . . .
H62 H 0.404589 0.835839 0.996060 0.033 Uiso 1 1 calc R U . . .
N7 N 0.5988(5) 0.7928(4) 1.0012(3) 0.0253(9) Uani 1 1 d . . . . .
H71 H 0.649007 0.845695 1.073767 0.030 Uiso 1 1 calc R U . . .
C8 C 0.7041(6) 0.8103(5) 0.9435(4) 0.0273(10) Uani 1 1 d . . . . .
H81 H 0.652739 0.776556 0.865294 0.033 Uiso 1 1 calc R U . . .
H82 H 0.781990 0.764675 0.974077 0.033 Uiso 1 1 calc R U . . .
C9 C 0.2270(6) 1.0555(5) 1.0457(4) 0.0276(11) Uani 1 1 d . . . . .
C10 C 0.1757(6) 1.0138(5) 1.1229(5) 0.0346(12) Uani 1 1 d . . . . .
H101 H 0.187027 1.067062 1.186443 0.041 Uiso 1 1 calc R U . . .
C11 C 0.1066(6) 0.8919(6) 1.1067(5) 0.0401(14) Uani 1 1 d . . . . .
H111 H 0.068779 0.860949 1.158586 0.048 Uiso 1 1 calc R U . . .
C12 C 0.0935(6) 0.8169(5) 1.0147(5) 0.0359(13) Uani 1 1 d . . . . .
H121 H 0.050321 0.732613 1.003131 0.043 Uiso 1 1 calc R U . . .
C20 C 0.1803(6) 0.8038(5) 0.6662(4) 0.0331(12) Uani 1 1 d . . . . .
H201 H 0.262467 0.827247 0.640624 0.040 Uiso 1 1 calc R U . . .
H202 H 0.110738 0.857727 0.639655 0.040 Uiso 1 1 calc R U . . .
C21 C 0.1042(6) 0.6735(5) 0.6163(4) 0.0291(11) Uani 1 1 d . . . . .
O211 O 0.0251(5) 0.6600(4) 0.5187(3) 0.0425(10) Uani 1 1 d . . . . .
O212 O 0.1265(4) 0.5924(3) 0.6744(3) 0.0343(9) Uani 1 1 d . . . . .
C30 C 0.5677(6) 0.6657(5) 1.0258(4) 0.0274(10) Uani 1 1 d . . . . .
H301 H 0.555432 0.606108 0.962062 0.033 Uiso 1 1 calc R U . . .
H302 H 0.475947 0.651370 1.041060 0.033 Uiso 1 1 calc R U . . .
C31 C 0.6936(6) 0.6487(5) 1.1242(4) 0.0264(10) Uani 1 1 d . . . . .
O311 O 0.6795(4) 0.5496(3) 1.1614(3) 0.0325(8) Uani 1 1 d . . . . .
O312 O 0.8041(4) 0.7340(3) 1.1655(3) 0.0299(8) Uani 1 1 d . . . . .
Cl1 Cl 0.58386(15) 0.92527(12) 0.21910(11) 0.0324(3) Uani 1 1 d . . . . .
Cl2 Cl 0.23815(16) 0.52124(17) 0.08675(12) 0.0472(4) Uani 1 1 d . . . . .
Cl3 Cl 0.1483(2) 0.07721(18) 0.39011(16) 0.0607(5) Uani 1 1 d . . . . .
O1W O -0.2907(6) 0.5729(5) 0.3920(4) 0.0649(15) Uani 1 1 d . . . . .
H11W H -0.380117 0.582049 0.346344 0.097 Uiso 1 1 d R U . . .
H12W H -0.268325 0.594513 0.463957 0.097 Uiso 1 1 d R U . . .
O2W O -0.1491(5) 0.8193(4) 0.3800(3) 0.0471(11) Uani 1 1 d . . . . .
H21W H -0.056919 0.878839 0.400491 0.071 Uiso 1 1 d R U . . .
H22W H -0.208319 0.859740 0.340391 0.071 Uiso 1 1 d R U . . .
O3W O 0.1237(5) 0.7987(4) 0.3469(3) 0.0434(10) Uani 1 1 d . . . . .
H31W H 0.101774 0.861228 0.340719 0.065 Uiso 1 1 d R U . . .
H32W H 0.198773 0.777828 0.336220 0.065 Uiso 1 1 d R U . . .
O4W O 0.1654(5) 0.5577(4) 0.3807(4) 0.0465(11) Uani 1 1 d . . . . .
H41W H 0.242566 0.613112 0.405854 0.070 Uiso 1 1 d R U . . .
H42W H 0.186465 0.481212 0.353254 0.070 Uiso 1 1 d R U . . .
O5W O -0.0285(4) 0.5389(4) 0.1597(3) 0.0382(9) Uani 1 1 d . . . . .
H51W H 0.058827 0.539010 0.156940 0.057 Uiso 1 1 d R U . . .
H52W H -0.080574 0.537713 0.098840 0.057 Uiso 1 1 d R U . . .
O6W O 0.2448(9) 0.2943(9) 0.3636(7) 0.0249(18) Uani 0.439(3) 1 d . . P A 1
O6V O 0.2658(11) 0.3566(10) 0.3979(9) 0.027(2) Uani 0.378(3) 1 d . U P B 2
O6U O 0.221(2) 0.3667(17) 0.2654(16) 0.027(4) Uiso 0.183(3) 1 d . . P C 3
O7W O 0.5473(8) 0.5974(8) 0.7233(6) 0.0607(19) Uani 0.661(8) 1 d . . P D 1
O7V O 0.4615(17) 0.6841(15) 0.6268(12) 0.0607(19) Uani 0.339(8) 1 d . . P D 2
O8W O -0.5294(9) 0.6874(8) 0.2909(7) 0.0476(15) Uani 0.555(7) 1 d . . P E 1
O8V O -0.6355(11) 0.7498(10) 0.2851(8) 0.0476(15) Uani 0.445(7) 1 d . . P E 2
O9W O 0.3828(10) 0.7537(9) 0.4582(8) 0.091(3) Uani 0.75 1 d . . P F 1
O10W O 0.5474(10) 0.8978(9) 0.6472(8) 0.051(2) Uani 0.5 1 d . . P G 1
O11W O 0.585(2) 0.716(2) 0.4748(18) 0.061(5) Uiso 0.25 1 d . . P H 2

loop_
_atom_site_aniso_label
_atom_site_aniso_U_11
_atom_site_aniso_U_22
_atom_site_aniso_U_33
_atom_site_aniso_U_23
_atom_site_aniso_U_13
_atom_site_aniso_U_12
Pr1 0.03144(17) 0.02742(17) 0.01825(15) 0.00275(10) 0.00243(11) 0.00735(11)
N1 0.024(2) 0.030(2) 0.023(2) 0.0017(17) 0.0032(17) 0.0045(17)
C2 0.026(3) 0.030(3) 0.035(3) 0.005(2) 0.006(2) 0.009(2)
C3 0.025(3) 0.035(3) 0.047(3) -0.004(3) 0.013(2) 0.000(2)
N4 0.023(2) 0.027(2) 0.024(2) 0.0015(17) 0.0014(17) 0.0034(17)
C5 0.027(3) 0.033(3) 0.031(3) 0.001(2) 0.000(2) 0.010(2)
C6 0.027(3) 0.031(3) 0.023(2) 0.004(2) 0.004(2) 0.010(2)
N7 0.025(2) 0.026(2) 0.022(2) 0.0040(16) 0.0042(17) 0.0076(17)
C8 0.027(3) 0.034(3) 0.022(2) 0.004(2) 0.010(2) 0.009(2)
C9 0.026(3) 0.032(3) 0.027(3) 0.011(2) 0.007(2) 0.013(2)
C10 0.034(3) 0.043(3) 0.026(3) 0.010(2) 0.009(2) 0.009(2)
C11 0.033(3) 0.054(4) 0.038(3) 0.022(3) 0.013(3) 0.011(3)
C12 0.030(3) 0.035(3) 0.042(3) 0.014(2) 0.010(2) 0.008(2)
C20 0.034(3) 0.032(3) 0.025(3) 0.008(2) 0.000(2) 0.006(2)
C21 0.025(3) 0.035(3) 0.023(2) 0.002(2) 0.002(2) 0.007(2)
O211 0.057(3) 0.043(2) 0.0174(18) 0.0031(16) 0.0012(18) 0.008(2)
O212 0.042(2) 0.0266(19) 0.0235(18) 0.0044(15) -0.0008(16) 0.0057(16)
C30 0.025(3) 0.028(3) 0.025(2) 0.005(2) 0.002(2) 0.007(2)
C31 0.027(3) 0.030(3) 0.018(2) 0.0012(19) 0.0028(19) 0.006(2)
O311 0.036(2) 0.029(2) 0.0264(19) 0.0080(15) 0.0039(16) 0.0052(16)
O312 0.0299(19) 0.0271(19) 0.0256(18) 0.0030(14) 0.0020(15) 0.0047(15)
Cl1 0.0363(7) 0.0308(7) 0.0287(6) 0.0036(5) 0.0114(5) 0.0038(5)
Cl2 0.0337(8) 0.0706(11) 0.0335(7) -0.0048(7) 0.0083(6) 0.0155(7)
Cl3 0.0674(12) 0.0610(11) 0.0529(10) -0.0006(8) 0.0199(9) 0.0193(9)
O1W 0.066(3) 0.083(4) 0.041(3) -0.011(3) 0.025(3) 0.004(3)
O2W 0.061(3) 0.054(3) 0.027(2) 0.0055(19) 0.007(2) 0.032(2)
O3W 0.047(3) 0.036(2) 0.043(2) 0.0075(19) 0.012(2) 0.0048(19)
O4W 0.032(2) 0.050(3) 0.043(2) -0.007(2) -0.0018(19) 0.0111(19)
O5W 0.035(2) 0.059(3) 0.0206(18) 0.0042(17) 0.0057(16) 0.0186(19)
O6W 0.019(4) 0.032(5) 0.026(5) 0.004(4) 0.008(3) 0.012(4)
O6V 0.030(5) 0.020(5) 0.026(5) -0.007(4) 0.008(4) 0.002(4)
O7W 0.057(4) 0.078(5) 0.049(4) -0.011(3) 0.020(3) 0.027(4)
O7V 0.057(4) 0.078(5) 0.049(4) -0.011(3) 0.020(3) 0.027(4)
O8W 0.039(3) 0.057(4) 0.043(3) 0.011(3) 0.014(3) -0.001(3)
O8V 0.039(3) 0.057(4) 0.043(3) 0.011(3) 0.014(3) -0.001(3)
O9W 0.067(5) 0.095(7) 0.104(7) -0.004(5) 0.035(5) 0.002(5)
O10W 0.035(5) 0.055(6) 0.053(6) -0.017(4) 0.012(4) 0.006(4)

loop_
_atom_type_symbol
_atom_type_description
_atom_type_scat_dispersion_real
_atom_type_scat_dispersion_imag
_atom_type_scat_source
C C 0.0033 0.0016 'International Tables Vol C Tables 4.2.6.8 and 6.1.1.4'
H H 0.0000 0.0000 'International Tables Vol C Tables 4.2.6.8 and 6.1.1.4'
Cl Cl 0.1484 0.1585 'International Tables Vol C Tables 4.2.6.8 and 6.1.1.4'
N N 0.0061 0.0033 'International Tables Vol C Tables 4.2.6.8 and 6.1.1.4'
O O 0.0106 0.0060 'International Tables Vol C Tables 4.2.6.8 and 6.1.1.4'
Pr Pr -0.2180 2.8214 'International Tables Vol C Tables 4.2.6.8 and 6.1.1.4'

loop_
_geom_angle_atom_site_label_1
_geom_angle_atom_site_label_2
_geom_angle_atom_site_label_3
_geom_angle
_geom_angle_site_symmetry_1
_geom_angle_site_symmetry_3
_geom_angle_publ_flag
O211 Pr1 O212 90.42(13) . 2_566 ?
O211 Pr1 O3W 81.96(14) . . ?
O212 Pr1 O3W 141.93(14) 2_566 . ?
O211 Pr1 O5W 141.55(14) . . ?
O212 Pr1 O5W 76.73(14) 2_566 . ?
O3W Pr1 O5W 86.35(14) . . ?
O211 Pr1 O4W 72.69(15) . . ?
O212 Pr1 O4W 72.40(14) 2_566 . ?
O3W Pr1 O4W 69.72(15) . . ?
O5W Pr1 O4W 68.89(13) . . ?
O211 Pr1 O2W 75.00(14) . . ?
O212 Pr1 O2W 141.86(15) 2_566 . ?
O3W Pr1 O2W 71.69(16) . . ?
O5W Pr1 O2W 134.83(13) . . ?
O4W Pr1 O2W 132.20(15) . . ?
O211 Pr1 O312 139.87(13) . 1_454 ?
O212 Pr1 O312 125.69(12) 2_566 1_454 ?
O3W Pr1 O312 78.54(13) . 1_454 ?
O5W Pr1 O312 71.63(12) . 1_454 ?
O4W Pr1 O312 130.07(14) . 1_454 ?
O2W Pr1 O312 65.69(12) . 1_454 ?
O211 Pr1 O1W 73.26(16) . . ?
O212 Pr1 O1W 71.99(17) 2_566 . ?
O3W Pr1 O1W 138.54(16) . . ?
O5W Pr1 O1W 132.95(15) . . ?
O4W Pr1 O1W 129.71(18) . . ?
O2W Pr1 O1W 70.09(17) . . ?
O312 Pr1 O1W 99.59(16) 1_454 . ?
O211 Pr1 O311 142.68(14) . 1_454 ?
O212 Pr1 O311 77.10(12) 2_566 1_454 ?
O3W Pr1 O311 128.52(12) . 1_454 ?
O5W Pr1 O311 69.94(12) . 1_454 ?
O4W Pr1 O311 133.04(13) . 1_454 ?
O2W Pr1 O311 93.30(13) . 1_454 ?
O312 Pr1 O311 51.09(11) 1_454 1_454 ?
O1W Pr1 O311 69.44(15) . 1_454 ?
O211 Pr1 C31 148.91(15) . 1_454 ?
O212 Pr1 C31 101.83(13) 2_566 1_454 ?
O3W Pr1 C31 103.72(14) . 1_454 ?
O5W Pr1 C31 69.51(13) . 1_454 ?
O4W Pr1 C31 138.20(14) . 1_454 ?
O2W Pr1 C31 77.90(14) . 1_454 ?
O312 Pr1 C31 25.51(13) 1_454 1_454 ?
O1W Pr1 C31 83.44(16) . 1_454 ?
O311 Pr1 C31 25.61(13) 1_454 1_454 ?
C2 N1 C9 117.6(5) . . ?
N1 C2 C12 123.1(5) . . ?
N1 C2 C3 117.0(5) . . ?
C12 C2 C3 119.7(5) . . ?
C2 C3 N4 112.8(4) . . ?
C2 C3 H31 109.0 . . ?
N4 C3 H31 109.0 . . ?
C2 C3 H32 109.0 . . ?
N4 C3 H32 109.0 . . ?
H31 C3 H32 107.8 . . ?
C20 N4 C3 110.9(4) . . ?
C20 N4 C5 112.6(4) . . ?
C3 N4 C5 113.8(4) . . ?
C20 N4 H41 112.0 . . ?
C3 N4 H41 107.9 . . ?
C5 N4 H41 99.1 . . ?
C6 C5 N4 108.1(4) . . ?
C6 C5 H51 110.1 . . ?
N4 C5 H51 110.1 . . ?
C6 C5 H52 110.1 . . ?
N4 C5 H52 110.1 . . ?
H51 C5 H52 108.4 . . ?
N7 C6 C5 113.2(4) . . ?
N7 C6 H61 108.9 . . ?
C5 C6 H61 108.9 . . ?
N7 C6 H62 108.9 . . ?
C5 C6 H62 108.9 . . ?
H61 C6 H62 107.8 . . ?
C8 N7 C30 113.4(4) . . ?
C8 N7 C6 113.4(4) . . ?
C30 N7 C6 112.6(4) . . ?
C8 N7 H71 105.5 . . ?
C30 N7 H71 105.5 . . ?
C6 N7 H71 105.5 . . ?
N7 C8 C9 111.8(4) . 2_677 ?
N7 C8 H81 109.3 . . ?
C9 C8 H81 109.3 2_677 . ?
N7 C8 H82 109.3 . . ?
C9 C8 H82 109.3 2_677 . ?
H81 C8 H82 107.9 . . ?
N1 C9 C10 123.1(5) . . ?
N1 C9 C8 116.0(4) . 2_677 ?
C10 C9 C8 120.8(5) . 2_677 ?
C9 C10 C11 118.7(6) . . ?
C9 C10 H101 120.6 . . ?
C11 C10 H101 120.6 . . ?
C12 C11 C10 119.2(5) . . ?
C12 C11 H111 120.4 . . ?
C10 C11 H111 120.4 . . ?
C11 C12 C2 118.2(5) . . ?
C11 C12 H121 120.9 . . ?
C2 C12 H121 120.9 . . ?
N4 C20 C21 114.0(4) . . ?
N4 C20 H201 108.7 . . ?
C21 C20 H201 108.7 . . ?
N4 C20 H202 108.7 . . ?
C21 C20 H202 108.7 . . ?
H201 C20 H202 107.6 . . ?
O211 C21 O212 126.9(5) . . ?
O211 C21 C20 114.7(5) . . ?
O212 C21 C20 118.5(4) . . ?
C21 O211 Pr1 166.6(4) . . ?
C21 O212 Pr1 144.3(3) . 2_566 ?
N7 C30 C31 109.4(4) . . ?
N7 C30 H301 109.8 . . ?
C31 C30 H301 109.8 . . ?
N7 C30 H302 109.8 . . ?
C31 C30 H302 109.8 . . ?
H301 C30 H302 108.2 . . ?
O312 C31 O311 123.6(5) . . ?
O312 C31 C30 118.9(4) . . ?
O311 C31 C30 117.5(4) . . ?
O312 C31 Pr1 61.2(2) . 1_656 ?
O311 C31 Pr1 62.5(3) . 1_656 ?
C30 C31 Pr1 175.1(4) . 1_656 ?
C31 O311 Pr1 91.9(3) . 1_656 ?
C31 O312 Pr1 93.3(3) . 1_656 ?
Pr1 O1W H11W 116.2 . . ?
Pr1 O1W H12W 115.1 . . ?
H11W O1W H12W 117.1 . . ?
Pr1 O2W H21W 101.6 . . ?
Pr1 O2W H22W 129.4 . . ?
H21W O2W H22W 99.8 . . ?
Pr1 O3W H31W 115.6 . . ?
Pr1 O3W H32W 113.9 . . ?
H31W O3W H32W 126.1 . . ?
Pr1 O4W H41W 117.4 . . ?
Pr1 O4W H42W 127.8 . . ?
H41W O4W H42W 110.5 . . ?
Pr1 O5W H51W 125.0 . . ?
Pr1 O5W H52W 123.6 . . ?
H51W O5W H52W 105.6 . . ?

loop_
_geom_bond_atom_site_label_1
_geom_bond_atom_site_label_2
_geom_bond_distance
_geom_bond_site_symmetry_2
_geom_bond_publ_flag
Pr1 O211 2.380(4) . ?
Pr1 O212 2.412(4) 2_566 ?
Pr1 O3W 2.469(4) . ?
Pr1 O5W 2.531(4) . ?
Pr1 O4W 2.532(4) . ?
Pr1 O2W 2.538(4) . ?
Pr1 O312 2.557(3) 1_454 ?
Pr1 O1W 2.571(5) . ?
Pr1 O311 2.586(4) 1_454 ?
Pr1 C31 2.914(5) 1_454 ?
N1 C2 1.338(7) . ?
N1 C9 1.343(7) . ?
C2 C12 1.388(8) . ?
C2 C3 1.503(8) . ?
C3 N4 1.503(7) . ?
C3 H31 0.9900 . ?
C3 H32 0.9900 . ?
N4 C20 1.502(6) . ?
N4 C5 1.517(6) . ?
N4 H41 0.9601 . ?
C5 C6 1.516(7) . ?
C5 H51 0.9900 . ?
C5 H52 0.9900 . ?
C6 N7 1.500(6) . ?
C6 H61 0.9900 . ?
C6 H62 0.9900 . ?
N7 C8 1.487(6) . ?
N7 C30 1.497(6) . ?
N7 H71 1.0000 . ?
C8 C9 1.523(7) 2_677 ?
C8 H81 0.9900 . ?
C8 H82 0.9900 . ?
C9 C10 1.367(7) . ?
C10 C11 1.390(9) . ?
C10 H101 0.9500 . ?
C11 C12 1.372(9) . ?
C11 H111 0.9500 . ?
C12 H121 0.9500 . ?
C20 C21 1.511(8) . ?
C20 H201 0.9900 . ?
C20 H202 0.9900 . ?
C21 O211 1.240(6) . ?
C21 O212 1.240(6) . ?
C30 C31 1.518(7) . ?
C30 H301 0.9900 . ?
C30 H302 0.9900 . ?
C31 O312 1.257(6) . ?
C31 O311 1.260(6) . ?
O1W H11W 0.9170 . ?
O1W H12W 0.8992 . ?
O2W H21W 0.9791 . ?
O2W H22W 0.8641 . ?
O3W H31W 0.7723 . ?
O3W H32W 0.8697 . ?
O4W H41W 0.8485 . ?
O4W H42W 0.9871 . ?
O5W H51W 0.8818 . ?
O5W H52W 0.7913 . ?
